data_7100101
_journal_name_full 'Chemical Communications'
_journal_paper_doi 10.1039/b504864h
_journal_year 2005
_chemical_formula_sum 'C28 H78 Bi9 Cl5 O42'
_chemical_formula_weight 3144.97
_space_group_IT_number 14
_symmetry_cell_setting monoclinic
_symmetry_space_group_name_Hall '-P 2ybc'
_symmetry_space_group_name_H-M 'P 1 21/c 1'
_cell_angle_alpha 90.00
_cell_angle_beta 106.87(3)
_cell_angle_gamma 90.00
_cell_formula_units_Z 4
_cell_length_a 13.434(3)
_cell_length_b 26.027(5)
_cell_length_c 20.985(4)
_cell_measurement_temperature 293(2)
_cell_volume 7022(2)
_diffrn_ambient_temperature 293(2)
_exptl_crystal_density_diffrn 2.975
_cod_depositor_comments
;
The following automatic conversions were performed:
'_symmetry_cell_setting' value 'Monoclinic' changed to 'monoclinic'
according to '/home/saulius/struct/CIF-dictionaries/cif_core.dic'
dictionary named 'cif_core.dic' version 2.4.1 from 2010-06-29.

Automatic conversion script
Id: cif_fix_enum 1527 2010-12-29 10:47:43Z saulius 
;
_cod_original_sg_symbol_H-M 'P 21/c'
_cod_database_code 7100101

loop_
_symmetry_equiv_pos_as_xyz
'x, y, z'
'-x, y+1/2, -z+1/2'
'-x, -y, -z'
'x, -y-1/2, z-1/2'

loop_
_atom_site_label
_atom_site_type_symbol
_atom_site_fract_x
_atom_site_fract_y
_atom_site_fract_z
_atom_site_U_iso_or_equiv
_atom_site_adp_type
_atom_site_occupancy
_atom_site_symmetry_multiplicity
_atom_site_calc_flag
_atom_site_refinement_flags
_atom_site_disorder_assembly
_atom_site_disorder_group
Bi1 Bi 1.89601(6) -0.70951(3) -0.34202(5) 0.0318(3) Uani 1 1 d U . .
Bi2 Bi 1.87317(7) -0.56514(3) -0.35817(5) 0.0333(3) Uani 1 1 d U . .
Bi3 Bi 2.13348(6) -0.63021(3) -0.31409(5) 0.0311(3) Uani 1 1 d U . .
Bi4 Bi 1.91513(7) -0.70069(3) -0.16907(5) 0.0320(3) Uani 1 1 d U . .
Bi5 Bi 1.88452(7) -0.55742(3) -0.18699(5) 0.0324(3) Uani 1 1 d U . .
Bi6 Bi 2.15080(6) -0.61755(3) -0.14095(5) 0.0312(3) Uani 1 1 d U . .
Bi7 Bi 1.68307(7) -0.64229(3) -0.29587(5) 0.0362(3) Uani 1 1 d U . .
Bi8 Bi 2.10080(7) -0.50068(3) -0.24283(5) 0.0348(3) Uani 1 1 d U . .
Bi9 Bi 2.14267(6) -0.74909(3) -0.21597(5) 0.0331(3) Uani 1 1 d U . .
Cl2 Cl 1.0447(5) -0.3573(3) 0.5000(3) 0.0496(18) Uani 1 1 d . . .
Cl3 Cl 1.0013(5) -0.3779(2) 0.0053(3) 0.0420(15) Uani 1 1 d U . .
Cl4 Cl 0.9392(5) -0.1101(2) 0.2235(4) 0.059(2) Uani 1 1 d . . .
Cl5 Cl 1.3837(7) -0.4805(3) -0.1841(5) 0.082(3) Uani 1 1 d . . .
Cl6 Cl 1.3979(5) 0.1525(2) 0.1981(4) 0.0514(19) Uani 1 1 d . . .
O1 O 1.9833(10) -0.6273(5) -0.1770(7) 0.032(2) Uani 1 1 d U . .
O2X O 1.7498(14) -0.4799(7) -0.3780(10) 0.078(6) Uiso 1 1 d D . .
H2XZ H 1.702(5) -0.492(3) -0.408(2) 0.117 Uiso 1 1 d D . .
O2 O 1.9674(10) -0.6337(5) -0.3262(7) 0.029(2) Uani 1 1 d U . .
O3 O 2.0844(10) -0.7245(5) -0.3298(7) 0.0344(8) Uani 1 1 d U . .
O4 O 2.0587(11) -0.5376(5) -0.3481(7) 0.0360(8) Uani 1 1 d U . .
O5 O 1.7449(11) -0.6446(5) -0.3889(7) 0.0366(8) Uani 1 1 d U . .
O5X O 1.7373(17) -0.4874(8) -0.2180(12) 0.095(7) Uiso 1 1 d D . .
H5XZ H 1.738(9) -0.4566(9) -0.226(3) 0.143 Uiso 1 1 d D . .
O6 O 1.7638(11) -0.6299(5) -0.1818(8) 0.0358(8) Uani 1 1 d U . .
O7 O 2.1090(11) -0.7186(5) -0.1224(7) 0.0348(8) Uani 1 1 d U . .
O7X O 1.6161(13) -0.7383(7) -0.3434(9) 0.065(5) Uiso 1 1 d D . .
H7XZ H 1.610(5) -0.727(4) -0.3810(19) 0.098 Uiso 1 1 d D . .
O8 O 2.0853(11) -0.5293(5) -0.1430(7) 0.0354(8) Uani 1 1 d U . .
O9X O 2.3453(13) -0.7296(7) -0.1487(9) 0.065(5) Uiso 1 1 d D . .
H9XZ H 2.368(13) -0.734(8) -0.1085(13) 0.098 Uiso 1 1 d D . .
O9 O 2.1699(10) -0.6713(5) -0.2194(7) 0.0294(18) Uani 1 1 d U . .
O10 O 2.1551(10) -0.5760(5) -0.2293(7) 0.032(2) Uani 1 1 d U . .
O11 O 1.9488(10) -0.5274(5) -0.2639(7) 0.0352(19) Uani 1 1 d U . .
O12 O 1.7894(10) -0.5813(5) -0.2853(7) 0.033(2) Uani 1 1 d U . .
O13 O 1.8082(10) -0.6928(5) -0.2705(7) 0.033(2) Uani 1 1 d U . .
O14 O 1.9827(10) -0.7330(5) -0.2414(7) 0.0313(18) Uani 1 1 d U . .
O21 O 0.9401(13) -0.3631(7) 0.4562(9) 0.061(5) Uani 1 1 d . . .
O22 O 1.0416(14) -0.3577(7) 0.5671(9) 0.065(5) Uani 1 1 d . . .
O23 O 1.1054(14) -0.4006(7) 0.4906(10) 0.084(7) Uani 1 1 d . . .
O24 O 1.0900(15) -0.3110(7) 0.4835(10) 0.070(6) Uani 1 1 d . . .
O31 O 1.0581(12) -0.4200(6) 0.0441(8) 0.053(4) Uani 1 1 d U . .
O32 O 0.8974(12) -0.3776(6) 0.0141(9) 0.054(4) Uani 1 1 d U . .
O33 O 0.9945(14) -0.3823(6) -0.0639(8) 0.058(5) Uani 1 1 d U . .
O34 O 1.0523(12) -0.3308(6) 0.0348(9) 0.054(4) Uani 1 1 d U . .
O41 O 0.9818(14) -0.1603(6) 0.2301(14) 0.109(10) Uani 1 1 d . . .
O42 O 0.9762(15) -0.0803(8) 0.1759(10) 0.081(6) Uani 1 1 d . . .
O43 O 0.9744(14) -0.0838(6) 0.2876(10) 0.063(5) Uani 1 1 d . . .
O44 O 0.8271(13) -0.1144(6) 0.2001(10) 0.066(6) Uani 1 1 d . . .
O51 O 1.3155(17) -0.4897(10) -0.1507(13) 0.109(8) Uani 1 1 d . . .
O52 O 1.4562(15) -0.5232(8) -0.1746(11) 0.082(6) Uani 1 1 d . . .
O53 O 1.4304(19) -0.4378(9) -0.1700(18) 0.157(14) Uani 1 1 d . . .
O54 O 1.3171(19) -0.4802(10) -0.2549(14) 0.119(9) Uani 1 1 d . . .
O61 O 1.4862(14) 0.1677(7) 0.2531(11) 0.079(6) Uani 1 1 d . . .
O62 O 1.3558(13) 0.1066(7) 0.2155(11) 0.078(7) Uani 1 1 d . . .
O63 O 1.3209(13) 0.1919(7) 0.1849(11) 0.073(6) Uani 1 1 d . . .
O64 O 1.4297(13) 0.1431(7) 0.1389(10) 0.064(5) Uani 1 1 d . . .
C2X C 1.758(3) -0.4476(16) -0.4398(18) 0.144(17) Uiso 1 1 d D . .
H2XA H 1.8094 -0.4210 -0.4234 0.173 Uiso 1 1 calc R . .
H2XB H 1.7846 -0.4701 -0.4678 0.173 Uiso 1 1 calc R . .
C2Y C 1.674(3) -0.4254(19) -0.478(2) 0.19(2) Uiso 1 1 d D . .
H2YA H 1.6907 -0.4079 -0.5137 0.278 Uiso 1 1 calc R . .
H2YB H 1.6483 -0.4011 -0.4521 0.278 Uiso 1 1 calc R . .
H2YC H 1.6218 -0.4509 -0.4957 0.278 Uiso 1 1 calc R . .
C3A C 2.1111(17) -0.7525(8) -0.3827(12) 0.039(6) Uiso 1 1 d . . .
H3AA H 2.1452 -0.7292 -0.4057 0.046 Uiso 1 1 calc R . .
H3AB H 2.0474 -0.7643 -0.4146 0.046 Uiso 1 1 calc R . .
C3B C 2.1809(18) -0.7981(9) -0.3588(13) 0.055(7) Uiso 1 1 d . . .
H3BA H 2.1953 -0.8145 -0.3961 0.082 Uiso 1 1 calc R . .
H3BB H 2.1471 -0.8219 -0.3370 0.082 Uiso 1 1 calc R . .
H3BC H 2.2449 -0.7867 -0.3280 0.082 Uiso 1 1 calc R . .
C4A C 2.0732(19) -0.5079(10) -0.4048(14) 0.057(8) Uiso 1 1 d . . .
H4AA H 2.0552 -0.4722 -0.4007 0.069 Uiso 1 1 calc R . .
H4AB H 2.0276 -0.5213 -0.4461 0.069 Uiso 1 1 calc R . .
C4B C 2.187(2) -0.5117(13) -0.4058(18) 0.102(12) Uiso 1 1 d . . .
H4BA H 2.1954 -0.4926 -0.4429 0.153 Uiso 1 1 calc R . .
H4BB H 2.2042 -0.5471 -0.4099 0.153 Uiso 1 1 calc R . .
H4BC H 2.2315 -0.4979 -0.3652 0.153 Uiso 1 1 calc R . .
C5A C 1.673(2) -0.6550(12) -0.4594(17) 0.087(10) Uiso 1 1 d . . .
H5AA H 1.7156 -0.6587 -0.4896 0.105 Uiso 1 1 calc R . .
H5AB H 1.6367 -0.6871 -0.4595 0.105 Uiso 1 1 calc R . .
C5B C 1.601(3) -0.6155(17) -0.482(2) 0.154(18) Uiso 1 1 d . . .
H5BA H 1.5580 -0.6236 -0.5264 0.231 Uiso 1 1 calc R . .
H5BB H 1.6369 -0.5838 -0.4834 0.231 Uiso 1 1 calc R . .
H5BC H 1.5582 -0.6121 -0.4530 0.231 Uiso 1 1 calc R . .
C5X C 1.727(4) -0.4630(18) -0.1511(18) 0.17(2) Uiso 1 1 d D . .
H5XA H 1.6835 -0.4843 -0.1324 0.206 Uiso 1 1 calc R . .
H5XB H 1.7951 -0.4600 -0.1188 0.206 Uiso 1 1 calc R . .
C5Y C 1.685(5) -0.418(2) -0.166(3) 0.26(3) Uiso 1 1 d D . .
H5YA H 1.6817 -0.4007 -0.1260 0.396 Uiso 1 1 calc R . .
H5YB H 1.6167 -0.4211 -0.1960 0.396 Uiso 1 1 calc R . .
H5YC H 1.7273 -0.3975 -0.1867 0.396 Uiso 1 1 calc R . .
C6A C 1.7033(18) -0.6235(9) -0.1341(13) 0.046(7) Uiso 1 1 d . . .
H6AA H 1.7434 -0.6038 -0.0960 0.055 Uiso 1 1 calc R . .
H6AB H 1.6399 -0.6047 -0.1550 0.055 Uiso 1 1 calc R . .
C6B C 1.678(2) -0.6738(9) -0.1120(14) 0.059(8) Uiso 1 1 d . . .
H6BA H 1.6378 -0.6693 -0.0811 0.089 Uiso 1 1 calc R . .
H6BB H 1.7405 -0.6921 -0.0907 0.089 Uiso 1 1 calc R . .
H6BC H 1.6374 -0.6930 -0.1498 0.089 Uiso 1 1 calc R . .
C7A C 2.1554(18) -0.7415(9) -0.0570(12) 0.047(7) Uiso 1 1 d . . .
H7AA H 2.2112 -0.7191 -0.0328 0.056 Uiso 1 1 calc R . .
H7AB H 2.1030 -0.7412 -0.0335 0.056 Uiso 1 1 calc R . .
C7B C 2.194(3) -0.7897(15) -0.053(2) 0.136(16) Uiso 1 1 d . . .
H7BA H 2.2210 -0.7995 -0.0071 0.204 Uiso 1 1 calc R . .
H7BB H 2.2493 -0.7908 -0.0737 0.204 Uiso 1 1 calc R . .
H7BC H 2.1401 -0.8131 -0.0754 0.204 Uiso 1 1 calc R . .
C7X C 1.510(2) -0.7634(13) -0.3838(17) 0.114(13) Uiso 1 1 d D . .
H7XA H 1.4555 -0.7377 -0.3925 0.136 Uiso 1 1 calc R . .
H7XB H 1.5157 -0.7756 -0.4262 0.136 Uiso 1 1 calc R . .
C7Y C 1.485(3) -0.8019(12) -0.3511(18) 0.107(12) Uiso 1 1 d D . .
H7YA H 1.4206 -0.8168 -0.3774 0.160 Uiso 1 1 calc R . .
H7YB H 1.4765 -0.7896 -0.3098 0.160 Uiso 1 1 calc R . .
H7YC H 1.5387 -0.8274 -0.3423 0.160 Uiso 1 1 calc R . .
C8A C 2.1010(18) -0.4937(9) -0.0870(13) 0.051(7) Uiso 1 1 d . . .
H8AA H 2.0436 -0.4971 -0.0680 0.062 Uiso 1 1 calc R . .
H8AB H 2.1003 -0.4588 -0.1034 0.062 Uiso 1 1 calc R . .
C8B C 2.204(2) -0.5028(11) -0.0317(16) 0.083(10) Uiso 1 1 d . . .
H8BA H 2.2102 -0.4786 0.0037 0.125 Uiso 1 1 calc R . .
H8BB H 2.2617 -0.4984 -0.0498 0.125 Uiso 1 1 calc R . .
H8BC H 2.2052 -0.5371 -0.0147 0.125 Uiso 1 1 calc R . .
C9X C 2.436(2) -0.7681(10) -0.1456(18) 0.091(11) Uiso 1 1 d D . .
H9XA H 2.4746 -0.7561 -0.1755 0.109 Uiso 1 1 calc R . .
H9XB H 2.4837 -0.7678 -0.1008 0.109 Uiso 1 1 calc R . .
C9Y C 2.406(3) -0.8156(12) -0.1615(19) 0.117(13) Uiso 1 1 d D . .
H9YA H 2.4661 -0.8366 -0.1590 0.176 Uiso 1 1 calc R . .
H9YB H 2.3602 -0.8165 -0.2060 0.176 Uiso 1 1 calc R . .
H9YC H 2.3710 -0.8284 -0.1310 0.176 Uiso 1 1 calc R . .
O91A O 2.3718(14) -0.6185(7) -0.1241(10) 0.074(6) Uiso 1 1 d . . .
H91E H 2.3735 -0.6500 -0.1218 0.111 Uiso 1 1 calc R . .
C91A C 2.428(4) -0.6178(18) -0.005(3) 0.17(2) Uiso 1 1 d . . .
H91F H 2.4702 -0.6024 0.0353 0.251 Uiso 1 1 calc R . .
H91G H 2.4461 -0.6534 -0.0061 0.251 Uiso 1 1 calc R . .
H91H H 2.3558 -0.6151 -0.0064 0.251 Uiso 1 1 calc R . .
C92A C 2.442(3) -0.5947(14) -0.0549(19) 0.109(13) Uiso 1 1 d . . .
H92E H 2.5150 -0.5973 -0.0531 0.131 Uiso 1 1 calc R . .
H92F H 2.4256 -0.5586 -0.0529 0.131 Uiso 1 1 calc R . .
O92A O 1.8351(12) -0.8041(6) -0.1866(9) 0.054(5) Uiso 1 1 d . . .
H92A H 1.8201 -0.8029 -0.2273 0.080 Uiso 1 1 calc R . .
C93A C 1.700(3) -0.8625(12) -0.1740(19) 0.105(12) Uiso 1 1 d . . .
H93F H 1.6391 -0.8631 -0.1593 0.157 Uiso 1 1 calc R . .
H93G H 1.7512 -0.8857 -0.1474 0.157 Uiso 1 1 calc R . .
H93H H 1.6829 -0.8728 -0.2198 0.157 Uiso 1 1 calc R . .
C94A C 1.743(2) -0.8109(11) -0.1671(17) 0.082(10) Uiso 1 1 d . . .
H94E H 1.6901 -0.7878 -0.1934 0.098 Uiso 1 1 calc R . .
H94F H 1.7574 -0.8006 -0.1209 0.098 Uiso 1 1 calc R . .
O93B O 1.7902(11) 1.1995(5) -0.3253(8) 0.042(4) Uiso 1 1 d . . .
H93E H 1.7321 1.2125 -0.3379 0.063 Uiso 1 1 calc R . .
C95B C 1.748(3) 1.1542(13) -0.4294(17) 0.097(11) Uiso 1 1 d . . .
H95A H 1.7524 1.1215 -0.4497 0.146 Uiso 1 1 calc R . .
H95B H 1.7852 1.1795 -0.4467 0.146 Uiso 1 1 calc R . .
H95C H 1.6765 1.1642 -0.4390 0.146 Uiso 1 1 calc R . .
C96B C 1.791(2) 1.1504(10) -0.3621(15) 0.069(9) Uiso 1 1 d . . .
H96A H 1.8623 1.1387 -0.3531 0.083 Uiso 1 1 calc R . .
H96B H 1.7532 1.1245 -0.3452 0.083 Uiso 1 1 calc R . .
O94A O 1.5567(14) -0.5412(7) 0.7186(10) 0.070(6) Uiso 1 1 d . . .
H94A H 1.6094 -0.5245 0.7360 0.105 Uiso 1 1 calc R . .
C97A C 1.492(2) -0.4657(11) 0.6513(17) 0.092(11) Uiso 1 1 d . . .
H97D H 1.4602 -0.4561 0.6058 0.138 Uiso 1 1 calc R . .
H97E H 1.5572 -0.4482 0.6679 0.138 Uiso 1 1 calc R . .
H97F H 1.4469 -0.4565 0.6775 0.138 Uiso 1 1 calc R . .
C98A C 1.510(2) -0.5226(10) 0.6555(15) 0.068(8) Uiso 1 1 d . . .
H98C H 1.4438 -0.5398 0.6378 0.082 Uiso 1 1 calc R . .
H98D H 1.5533 -0.5315 0.6273 0.082 Uiso 1 1 calc R . .

loop_
_atom_site_aniso_label
_atom_site_aniso_U_11
_atom_site_aniso_U_22
_atom_site_aniso_U_33
_atom_site_aniso_U_23
_atom_site_aniso_U_13
_atom_site_aniso_U_12
Bi1 0.0351(5) 0.0293(5) 0.0303(5) -0.0035(4) 0.0082(4) -0.0016(4)
Bi2 0.0368(5) 0.0312(5) 0.0315(5) 0.0042(4) 0.0094(4) 0.0057(4)
Bi3 0.0321(5) 0.0326(5) 0.0301(5) -0.0001(4) 0.0114(4) 0.0012(4)
Bi4 0.0384(5) 0.0281(5) 0.0315(5) -0.0010(4) 0.0133(4) -0.0021(4)
Bi5 0.0381(5) 0.0269(5) 0.0336(6) -0.0025(4) 0.0126(4) 0.0040(4)
Bi6 0.0338(5) 0.0303(5) 0.0277(5) -0.0015(4) 0.0061(4) 0.0011(4)
Bi7 0.0302(5) 0.0376(5) 0.0407(7) -0.0010(5) 0.0099(4) 0.0008(4)
Bi8 0.0383(6) 0.0232(5) 0.0434(7) 0.0003(4) 0.0126(5) -0.0006(4)
Bi9 0.0370(5) 0.0247(5) 0.0365(6) -0.0012(4) 0.0090(4) 0.0051(4)
Cl2 0.058(4) 0.061(5) 0.029(4) 0.003(3) 0.011(3) 0.007(4)
Cl3 0.058(4) 0.042(3) 0.028(3) -0.002(3) 0.016(3) 0.003(3)
Cl4 0.063(5) 0.031(4) 0.089(6) -0.007(4) 0.030(4) -0.002(3)
Cl5 0.077(6) 0.068(6) 0.113(9) -0.001(5) 0.046(6) -0.009(5)
Cl6 0.034(4) 0.048(4) 0.072(6) 0.009(4) 0.015(4) 0.003(3)
O1 0.0334(12) 0.0241(17) 0.037(6) -0.002(4) 0.009(4) 0.0011(14)
O2 0.0310(18) 0.0279(14) 0.027(6) 0.007(4) 0.008(4) 0.0002(12)
O3 0.037(2) 0.033(2) 0.035(2) -0.002(4) 0.012(4) 0.000(4)
O4 0.045(3) 0.030(3) 0.034(3) 0.009(3) 0.013(5) -0.005(4)
O5 0.032(5) 0.043(5) 0.031(4) -0.003(4) 0.002(4) 0.0015(14)
O6 0.036(5) 0.038(5) 0.038(2) -0.004(5) 0.019(4) 0.0000(15)
O7 0.042(2) 0.030(3) 0.032(4) 0.005(4) 0.011(4) 0.006(4)
O8 0.044(3) 0.025(3) 0.036(4) -0.009(4) 0.010(4) -0.005(4)
O9 0.030(6) 0.0260(17) 0.032(3) 0.000(2) 0.009(5) 0.003(4)
O10 0.039(6) 0.024(3) 0.034(3) 0.0004(12) 0.010(5) 0.000(4)
O11 0.038(3) 0.031(6) 0.035(3) 0.004(3) 0.008(3) -0.002(4)
O12 0.029(6) 0.035(5) 0.036(2) -0.002(5) 0.010(3) 0.003(3)
O13 0.028(5) 0.033(6) 0.037(2) -0.004(5) 0.0091(17) -0.002(3)
O14 0.037(2) 0.025(6) 0.033(2) 0.001(4) 0.011(3) 0.004(4)
O21 0.055(12) 0.071(12) 0.050(13) 0.008(10) 0.006(10) -0.002(9)
O22 0.085(14) 0.094(14) 0.024(12) -0.003(10) 0.026(10) 0.000(11)
O23 0.081(14) 0.064(13) 0.094(18) 0.017(12) 0.008(12) 0.047(11)
O24 0.090(14) 0.054(12) 0.065(15) 0.012(11) 0.021(11) -0.001(11)
O31 0.068(10) 0.054(8) 0.036(10) 0.000(7) 0.013(9) 0.017(7)
O32 0.053(6) 0.056(10) 0.055(12) -0.013(9) 0.015(8) -0.002(7)
O33 0.097(13) 0.052(10) 0.030(5) 0.005(7) 0.026(8) 0.010(9)
O34 0.063(10) 0.051(7) 0.059(12) -0.016(7) 0.032(10) -0.007(7)
O41 0.052(12) 0.020(11) 0.24(3) -0.008(13) 0.021(15) 0.003(9)
O42 0.101(16) 0.088(15) 0.061(15) -0.032(13) 0.035(13) -0.024(13)
O43 0.084(13) 0.049(11) 0.068(15) 0.009(11) 0.040(11) -0.016(10)
O44 0.042(11) 0.063(12) 0.088(16) -0.009(11) 0.011(10) 0.004(9)
O51 0.069(15) 0.15(2) 0.10(2) -0.035(17) 0.014(15) -0.016(15)
O52 0.084(15) 0.083(14) 0.096(18) 0.001(13) 0.051(13) 0.016(12)
O53 0.106(19) 0.078(17) 0.28(4) -0.06(2) 0.04(2) -0.044(16)
O54 0.108(19) 0.14(2) 0.11(2) 0.011(19) 0.036(18) 0.017(17)
O61 0.052(12) 0.091(15) 0.094(17) -0.004(13) 0.022(12) 0.008(11)
O62 0.056(12) 0.047(11) 0.13(2) 0.030(12) 0.023(12) -0.003(10)
O63 0.056(12) 0.059(12) 0.116(19) 0.042(12) 0.043(12) 0.004(10)
O64 0.048(11) 0.076(13) 0.070(15) 0.002(11) 0.019(11) 0.006(9)

loop_
_geom_bond_atom_site_label_1
_geom_bond_atom_site_label_2
_geom_bond_distance
_geom_bond_site_symmetry_2
_geom_bond_publ_flag
Bi1 O2 2.176(13) . ?
Bi1 O14 2.183(14) . ?
Bi1 O13 2.206(14) . ?
Bi1 O3 2.500(13) . ?
Bi1 O5 2.604(14) . ?
Bi1 Bi4 3.5706(15) . ?
Bi2 O11 2.179(14) . ?
Bi2 O2 2.179(13) . ?
Bi2 O12 2.186(15) . ?
Bi2 O4 2.543(14) . ?
Bi2 O5 2.649(14) . ?
Bi2 O2X 2.727(19) . ?
Bi2 Bi5 3.5568(15) . ?
Bi3 O2 2.173(13) . ?
Bi3 O9 2.184(14) . ?
Bi3 O10 2.223(14) . ?
Bi3 O3 2.537(13) . ?
Bi3 O4 2.628(13) . ?
Bi3 Bi6 3.5877(15) . ?
Bi3 Bi9 3.6988(13) . ?
Bi4 O1 2.146(13) . ?
Bi4 O14 2.153(14) . ?
Bi4 O13 2.204(14) . ?
Bi4 O7 2.545(13) . ?
Bi4 O6 2.700(14) . ?
Bi4 Bi9 3.6941(14) . ?
Bi5 O12 2.178(14) . ?
Bi5 O11 2.183(15) . ?
Bi5 O1 2.225(13) . ?
Bi5 O6 2.511(14) . ?
Bi5 O5X 2.63(2) . ?
Bi5 O8 2.686(14) . ?
Bi6 O10 2.161(14) . ?
Bi6 O1 2.171(13) . ?
Bi6 O9 2.230(14) . ?
Bi6 O8 2.456(13) . ?
Bi6 O7 2.741(13) . ?
Bi6 Bi8 3.6661(13) . ?
Bi7 O13 2.078(13) . ?
Bi7 O12 2.104(13) . ?
Bi7 O5 2.333(16) . ?
Bi7 O6 2.346(15) . ?
Bi7 O7X 2.742(17) . ?
Bi8 O11 2.080(13) . ?
Bi8 O10 2.082(13) . ?
Bi8 O8 2.290(15) . ?
Bi8 O4 2.324(15) . ?
Bi9 O9 2.063(13) . ?
Bi9 O14 2.100(13) . ?
Bi9 O7 2.283(15) . ?
Bi9 O3 2.375(15) . ?
Bi9 O9X 2.726(18) . ?
Cl2 O22 1.419(18) . ?
Cl2 O24 1.437(18) . ?
Cl2 O23 1.438(18) . ?
Cl2 O21 1.446(17) . ?
Cl3 O33 1.433(17) . ?
Cl3 O31 1.445(16) . ?
Cl3 O34 1.452(16) . ?
Cl3 O32 1.460(17) . ?
Cl4 O41 1.416(17) . ?
Cl4 O44 1.446(17) . ?
Cl4 O42 1.46(2) . ?
Cl4 O43 1.462(19) . ?
Cl5 O53 1.27(2) . ?
Cl5 O51 1.33(3) . ?
Cl5 O52 1.45(2) . ?
Cl5 O54 1.50(3) . ?
Cl6 O62 1.417(18) . ?
Cl6 O63 1.426(17) . ?
Cl6 O64 1.45(2) . ?
Cl6 O61 1.45(2) . ?
O2X C2X 1.57(2) . ?
O3 C3A 1.46(2) . ?
O4 C4A 1.48(3) . ?
O5 C5A 1.54(3) . ?
O5X C5X 1.58(2) . ?
O6 C6A 1.47(3) . ?
O7 C7A 1.46(3) . ?
O7X C7X 1.57(2) . ?
O8 C8A 1.46(3) . ?
O9X C9X 1.57(2) . ?
C2X C2Y 1.31(2) . ?
C3A C3B 1.50(3) . ?
C4A C4B 1.53(4) . ?
C5A C5B 1.40(5) . ?
C5X C5Y 1.31(2) . ?
C6A C6B 1.46(3) . ?
C7A C7B 1.35(4) . ?
C7X C7Y 1.31(2) . ?
C8A C8B 1.55(3) . ?
C9X C9Y 1.31(2) . ?
O91A C92A 1.61(4) . ?
C91A C92A 1.27(5) . ?
O92A C94A 1.42(3) . ?
C93A C94A 1.45(4) . ?
O93B C96B 1.50(3) . ?
C95B C96B 1.36(4) . ?
O94A C98A 1.38(3) . ?
C97A C98A 1.50(4) . ?
